data_4032652
loop_
_publ_author_name
'Yan, Qiao'
'Bolte, Benoit'
'Bai, Yuhua'
'Banwell, Martin G.'
'Willis, Anthony C.'
'Carr, Paul D.'

_publ_section_title
;
 Studies on the Photochemical Rearrangements of Enantiomerically Pure,
 Polysubstituted, and Variously Annulated Bicyclo[2.2.2]octenones.
;
_journal_issue 15
_journal_name_full 'The Journal of organic chemistry'
_journal_page_first 8008
_journal_page_last 8022
_journal_paper_doi 10.1021/acs.joc.7b01243
_journal_volume 82
_journal_year 2017
_chemical_absolute_configuration ad
_chemical_compound_source local
_chemical_formula_moiety 'C16 H22 O4'
_chemical_formula_sum 'C16 H22 O4'
_chemical_formula_weight 278.35
_space_group_IT_number 19
_symmetry_cell_setting orthorhombic
_symmetry_space_group_name_Hall 'P 2ac 2ab'
_symmetry_space_group_name_H-M 'P 21 21 21'
_atom_sites_solution_hydrogens difmap
_atom_sites_solution_primary direct
_audit_creation_date 16-01-08
_audit_creation_method CRYSTALS_ver_14.40
_audit_update_record
;
2016-01-08 - Report on C17 H26 O3 
             by Anthony C. Willis
             for   Benoit Bolte and Martin Banwell

2016-01-08 - details of refinement in _refine_special_details below

2016-01-08 - passes checkcif tests with minor warnings  
;
_cell_angle_alpha 90
_cell_angle_beta 90
_cell_angle_gamma 90
_cell_formula_units_Z 4
_cell_length_a 6.4307(1)
_cell_length_b 8.7685(1)
_cell_length_c 26.1929(2)
_cell_measurement_reflns_used 14737
_cell_measurement_temperature 150
_cell_measurement_theta_max 72
_cell_measurement_theta_min 5
_cell_volume 1476.95(3)
_computing_cell_refinement 'CrysAlisPro (Agilent Technologies, 2015)'
_computing_data_collection
;
CrysAlisPro, Agilent Technologies,
Version 1.171.37.35h (release 09-02-2015 CrysAlis171 .NET)
(compiled Feb 9 2015,16:26:32)
;
_computing_data_reduction 'CrysAlisPro (Agilent Technologies, 2015)'
_computing_molecular_graphics 'PLATON (Spek, 2008)'
_computing_publication_material 'CRYSTALS (Betteridge et al., 2003)'
_computing_structure_refinement 'CRYSTALS (Betteridge et al., 2003)'
_computing_structure_solution 'SIR92 (Altomare et al., 1994)'
_diffrn_ambient_temperature 150
_diffrn_measured_fraction_theta_full 0.999
_diffrn_measured_fraction_theta_max 0.999
_diffrn_measurement_device Area
_diffrn_measurement_device_type 'SuperNova, Dual, Cu at zero, EosS2'
_diffrn_measurement_method \w
_diffrn_radiation_monochromator mirror
_diffrn_radiation_source 'Supernova (Cu) X-ray Source'
_diffrn_radiation_type 'Cu K\a'
_diffrn_radiation_wavelength 1.54184
_diffrn_reflns_av_R_equivalents 0.030
_diffrn_reflns_limit_h_max 7
_diffrn_reflns_limit_h_min -7
_diffrn_reflns_limit_k_max 10
_diffrn_reflns_limit_k_min -10
_diffrn_reflns_limit_l_max 31
_diffrn_reflns_limit_l_min -32
_diffrn_reflns_number 23137
_diffrn_reflns_theta_full 72.361
_diffrn_reflns_theta_max 72.361
_diffrn_reflns_theta_min 5.320
_diffrn_standards_number 0
_exptl_absorpt_coefficient_mu 0.723
_exptl_absorpt_correction_T_max 0.94
_exptl_absorpt_correction_T_min 0.87
_exptl_absorpt_correction_type multi-scan
_exptl_absorpt_process_details
;
CrysAlisPro, Agilent Technologies,
Version 1.171.37.35h (release 09-02-2015 CrysAlis171 .NET)
(compiled Feb 9 2015,16:26:32)
Empirical absorption correction using spherical harmonics,
 implemented in SCALE3 ABSPACK scaling algorithm.
;
_exptl_crystal_colour colourless
_exptl_crystal_density_diffrn 1.252
_exptl_crystal_density_method 'not measured'
_exptl_crystal_description block
_exptl_crystal_F_000 600
_exptl_crystal_size_max 0.286
_exptl_crystal_size_mid 0.152
_exptl_crystal_size_min 0.081
_refine_diff_density_max 0.17
_refine_diff_density_min -0.13
_refine_ls_abs_structure_details 'Flack (1983), 1197 Friedel-pairs'
_refine_ls_abs_structure_Flack 0.02(13)
_refine_ls_extinction_coef 76(5)
_refine_ls_extinction_method 'Larson (1970), Equation 22'
_refine_ls_goodness_of_fit_ref 1.0040
_refine_ls_hydrogen_treatment mixed
_refine_ls_matrix_type full
_refine_ls_number_parameters 186
_refine_ls_number_reflns 2913
_refine_ls_number_restraints 0
_refine_ls_R_factor_all 0.0249
_refine_ls_R_factor_gt 0.0243
_refine_ls_shift/su_max 0.0008434
_refine_ls_shift/su_mean 0.0000715
_refine_ls_structure_factor_coef Fsqd
_refine_ls_weighting_details
;
 Method= Modified Sheldrick 
 w=1/[\s^2^(F^2^) + ( 0.03P)^2^ + 0.26P] 
 ,where P=(max(Fo^2^,0) + 2Fc^2^)/3 
;
_refine_ls_weighting_scheme calc
_refine_ls_wR_factor_all 0.0626
_refine_ls_wR_factor_gt 0.0621
_refine_ls_wR_factor_ref 0.0626
_reflns_limit_h_max 7
_reflns_limit_h_min -7
_reflns_limit_k_max 10
_reflns_limit_k_min 0
_reflns_limit_l_max 32
_reflns_limit_l_min 0
_reflns_number_gt 2859
_reflns_number_total 2913
_reflns_threshold_expression I>2.0\s(I)
_oxford_diffrn_Wilson_B_factor 1.93
_oxford_diffrn_Wilson_scale 0.01
_oxford_refine_ls_r_factor_ref 0.0249
_oxford_refine_ls_scale 9.8(3)
_oxford_reflns_number_all 2913
_oxford_reflns_threshold_expression_ref I>-10.0\s(I)
_oxford_structure_analysis_title 'Z:\ban1601SN\Tony_ban1601SN_data At 14:34 on'
_cod_data_source_file jo7b01243_si_003.cif
_cod_data_source_block ban1601SN_compound_44
_cod_depositor_comments 'Adding full bibliography for 4032648--4032665.cif.'
_cod_original_sg_symbol_Hall 'P 2ac 2ab '
_cod_original_sg_symbol_H-M 'P 21 21 21 '
_cod_database_code 4032652

loop_
_symmetry_equiv_pos_as_xyz
x,y,z
x+1/2,-y+1/2,-z
-x,y+1/2,-z+1/2
-x+1/2,-y,z+1/2

loop_
_atom_site_label
_atom_site_type_symbol
_atom_site_fract_x
_atom_site_fract_y
_atom_site_fract_z
_atom_site_U_iso_or_equiv
_atom_site_occupancy
_atom_site_adp_type
_atom_site_refinement_flags_posn
O1 O 0.34595(12) 0.67648(8) 0.68103(3) 0.0208 1.0000 Uani .
O2 O 0.80045(11) 0.27275(8) 0.58391(3) 0.0212 1.0000 Uani .
O3 O 0.56637(12) 0.32606(9) 0.49425(3) 0.0276 1.0000 Uani .
O4 O 0.52760(18) 0.75963(14) 0.74881(4) 0.0500 1.0000 Uani .
C1 C 0.32663(18) 0.86886(12) 0.61497(4) 0.0234 1.0000 Uani .
C2 C 0.47253(16) 0.76303(12) 0.64539(4) 0.0195 1.0000 Uani .
C3 C 0.56739(16) 0.65619(11) 0.60465(4) 0.0167 1.0000 Uani .
C4 C 0.40727(16) 0.65308(11) 0.55980(4) 0.0192 1.0000 Uani .
C5 C 0.22687(17) 0.75526(13) 0.57744(4) 0.0234 1.0000 Uani .
C6 C 0.28657(15) 0.40237(11) 0.59576(4) 0.0186 1.0000 Uani .
C7 C 0.42825(16) 0.40471(11) 0.63270(4) 0.0168 1.0000 Uani .
C8 C 0.62660(15) 0.49186(11) 0.62114(3) 0.0157 1.0000 Uani .
C9 C 0.71764(15) 0.41786(11) 0.57230(4) 0.0167 1.0000 Uani .
C10 C 0.54383(16) 0.40368(12) 0.53228(4) 0.0190 1.0000 Uani .
C11 C 0.34717(16) 0.48599(12) 0.54733(4) 0.0193 1.0000 Uani .
C12 C 0.78552(16) 0.49117(13) 0.66449(4) 0.0208 1.0000 Uani .
C13 C 0.4589(2) 0.98707(13) 0.58656(5) 0.0329 1.0000 Uani .
C14 C 0.1667(2) 0.95155(14) 0.64814(5) 0.0338 1.0000 Uani .
C15 C 0.38391(19) 0.68941(14) 0.73132(4) 0.0276 1.0000 Uani .
C16 C 0.2269(2) 0.60251(16) 0.76166(4) 0.0361 1.0000 Uani .
H2 H 0.862(3) 0.2372(17) 0.5562(6) 0.0343 1.0000 Uiso .
H21 H 0.5797 0.8200 0.6644 0.0226 1.0000 Uiso R
H31 H 0.6970 0.7084 0.5929 0.0196 1.0000 Uiso R
H41 H 0.4711 0.7001 0.5288 0.0235 1.0000 Uiso R
H51 H 0.1249 0.6930 0.5949 0.0287 1.0000 Uiso R
H52 H 0.1539 0.8070 0.5490 0.0298 1.0000 Uiso R
H61 H 0.1563 0.3494 0.5983 0.0221 1.0000 Uiso R
H71 H 0.4110 0.3556 0.6654 0.0215 1.0000 Uiso R
H91 H 0.8249 0.4837 0.5582 0.0203 1.0000 Uiso R
H111 H 0.2393 0.4792 0.5201 0.0251 1.0000 Uiso R
H121 H 0.8334 0.3866 0.6714 0.0306 1.0000 Uiso R
H122 H 0.7243 0.5337 0.6957 0.0310 1.0000 Uiso R
H123 H 0.9106 0.5477 0.6555 0.0309 1.0000 Uiso R
H131 H 0.3685 1.0517 0.5647 0.0477 1.0000 Uiso R
H132 H 0.5311 1.0558 0.6114 0.0485 1.0000 Uiso R
H133 H 0.5716 0.9391 0.5657 0.0483 1.0000 Uiso R
H141 H 0.0800 1.0162 0.6257 0.0503 1.0000 Uiso R
H142 H 0.2341 1.0141 0.6735 0.0496 1.0000 Uiso R
H143 H 0.0727 0.8779 0.6650 0.0484 1.0000 Uiso R
H161 H 0.2551 0.6172 0.7983 0.0534 1.0000 Uiso R
H162 H 0.0889 0.6441 0.7542 0.0547 1.0000 Uiso R
H163 H 0.2293 0.4966 0.7524 0.0550 1.0000 Uiso R

loop_
_atom_site_aniso_label
_atom_site_aniso_U_11
_atom_site_aniso_U_22
_atom_site_aniso_U_33
_atom_site_aniso_U_23
_atom_site_aniso_U_13
_atom_site_aniso_U_12
O1 0.0263(4) 0.0212(3) 0.0149(3) -0.0010(3) 0.0034(3) -0.0016(3)
O2 0.0187(3) 0.0216(3) 0.0234(4) -0.0036(3) 0.0023(3) 0.0035(3)
O3 0.0240(4) 0.0365(5) 0.0224(4) -0.0142(3) 0.0008(3) -0.0013(3)
O4 0.0592(6) 0.0701(7) 0.0208(4) -0.0116(5) -0.0002(4) -0.0245(6)
C1 0.0287(6) 0.0176(5) 0.0239(5) 0.0006(4) 0.0017(4) 0.0026(4)
C2 0.0233(5) 0.0172(5) 0.0179(5) -0.0011(4) 0.0015(4) -0.0027(4)
C3 0.0179(4) 0.0170(5) 0.0151(4) -0.0013(3) 0.0011(4) -0.0025(4)
C4 0.0218(5) 0.0210(5) 0.0147(4) 0.0010(4) 0.0001(4) -0.0005(4)
C5 0.0249(5) 0.0231(5) 0.0221(5) 0.0010(4) -0.0025(4) 0.0044(4)
C6 0.0140(4) 0.0180(4) 0.0239(5) -0.0045(4) 0.0034(4) -0.0013(4)
C7 0.0172(5) 0.0149(4) 0.0183(4) -0.0019(4) 0.0041(4) -0.0007(4)
C8 0.0147(4) 0.0179(4) 0.0145(4) -0.0020(4) 0.0001(3) -0.0009(4)
C9 0.0138(4) 0.0196(5) 0.0169(5) -0.0019(4) 0.0017(4) -0.0010(4)
C10 0.0185(5) 0.0221(5) 0.0163(5) -0.0027(4) 0.0010(4) -0.0038(4)
C11 0.0169(4) 0.0245(5) 0.0165(4) -0.0044(4) -0.0032(4) 0.0004(4)
C12 0.0181(5) 0.0274(5) 0.0169(4) -0.0024(4) -0.0026(4) 0.0004(4)
C13 0.0444(7) 0.0191(5) 0.0351(6) 0.0063(5) 0.0029(5) -0.0010(5)
C14 0.0396(7) 0.0261(6) 0.0358(6) -0.0043(5) 0.0046(6) 0.0110(5)
C15 0.0373(6) 0.0286(6) 0.0167(5) -0.0055(4) 0.0026(4) 0.0025(5)
C16 0.0513(8) 0.0352(6) 0.0217(6) 0.0018(5) 0.0120(5) 0.0001(6)

loop_
_atom_type_symbol
_atom_type_scat_dispersion_real
_atom_type_scat_dispersion_imag
_atom_type_scat_Cromer_Mann_a1
_atom_type_scat_Cromer_Mann_b1
_atom_type_scat_Cromer_Mann_a2
_atom_type_scat_Cromer_Mann_b2
_atom_type_scat_Cromer_Mann_a3
_atom_type_scat_Cromer_Mann_b3
_atom_type_scat_Cromer_Mann_a4
_atom_type_scat_Cromer_Mann_b4
_atom_type_scat_Cromer_Mann_c
_atom_type_scat_source
C 0.0181 0.0091 2.3100 20.8439 1.0200 10.2075 1.5886 0.5687 0.8650 51.6512 0.2156 'International Tables Vol C 4.2.6.8 and 6.1.1.4'
H 0.0000 0.0000 0.4930 10.5109 0.3229 26.1257 0.1402 3.1424 0.0408 57.7998 0.0030 'International Tables Vol C 4.2.6.8 and 6.1.1.4'
O 0.0492 0.0322 3.0485 13.2771 2.2868 5.7011 1.5463 0.3239 0.8670 32.9089 0.2508 'International Tables Vol C 4.2.6.8 and 6.1.1.4'

loop_
_geom_angle_atom_site_label_1
_geom_angle_atom_site_label_2
_geom_angle_atom_site_label_3
_geom_angle
_geom_angle_publ_flag
C2 O1 C15 118.94(9) yes
C9 O2 H2 108.1(10) no
C2 C1 C5 101.19(8) yes
C2 C1 C13 108.67(9) yes
C5 C1 C13 111.02(9) yes
C2 C1 C14 113.65(9) yes
C5 C1 C14 112.91(10) yes
C13 C1 C14 109.16(9) yes
C1 C2 O1 107.80(8) yes
C1 C2 C3 104.38(8) yes
O1 C2 C3 110.38(8) yes
C1 C2 H21 112.4 no
O1 C2 H21 109.4 no
C3 C2 H21 112.3 no
C2 C3 C4 105.64(8) yes
C2 C3 C8 117.87(8) yes
C4 C3 C8 110.79(7) yes
C2 C3 H31 105.3 no
C4 C3 H31 109.0 no
C8 C3 H31 107.8 no
C3 C4 C5 105.15(8) yes
C3 C4 C11 109.83(8) yes
C5 C4 C11 115.23(9) yes
C3 C4 H41 109.4 no
C5 C4 H41 108.3 no
C11 C4 H41 108.8 no
C1 C5 C4 104.75(9) yes
C1 C5 H51 110.3 no
C4 C5 H51 109.0 no
C1 C5 H52 112.4 no
C4 C5 H52 113.5 no
H51 C5 H52 107.0 no
C7 C6 C11 115.18(9) yes
C7 C6 H61 123.6 no
C11 C6 H61 121.1 no
C6 C7 C8 116.02(9) yes
C6 C7 H71 124.1 no
C8 C7 H71 119.9 no
C3 C8 C7 108.48(8) yes
C3 C8 C9 104.58(7) yes
C7 C8 C9 105.75(8) yes
C3 C8 C12 112.01(8) yes
C7 C8 C12 114.33(8) yes
C9 C8 C12 111.06(8) yes
C8 C9 O2 110.00(8) yes
C8 C9 C10 108.79(8) yes
O2 C9 C10 110.37(8) yes
C8 C9 H91 109.5 no
O2 C9 H91 110.4 no
C10 C9 H91 107.7 no
C9 C10 O3 121.17(10) yes
C9 C10 C11 113.12(8) yes
O3 C10 C11 125.60(9) yes
C4 C11 C6 110.17(8) yes
C4 C11 C10 107.36(8) yes
C6 C11 C10 101.69(8) yes
C4 C11 H111 112.4 no
C6 C11 H111 113.0 no
C10 C11 H111 111.6 no
C8 C12 H121 110.5 no
C8 C12 H122 110.4 no
H121 C12 H122 109.1 no
C8 C12 H123 111.8 no
H121 C12 H123 105.1 no
H122 C12 H123 109.8 no
C1 C13 H131 109.9 no
C1 C13 H132 110.4 no
H131 C13 H132 107.6 no
C1 C13 H133 112.5 no
H131 C13 H133 110.4 no
H132 C13 H133 105.8 no
C1 C14 H141 108.2 no
C1 C14 H142 111.0 no
H141 C14 H142 109.7 no
C1 C14 H143 110.8 no
H141 C14 H143 107.2 no
H142 C14 H143 109.8 no
O1 C15 O4 123.81(11) yes
O1 C15 C16 110.81(10) yes
O4 C15 C16 125.36(11) yes
C15 C16 H161 109.1 no
C15 C16 H162 108.4 no
H161 C16 H162 108.3 no
C15 C16 H163 110.4 no
H161 C16 H163 111.6 no
H162 C16 H163 108.9 no

loop_
_geom_bond_atom_site_label_1
_geom_bond_atom_site_label_2
_geom_bond_distance
_geom_bond_publ_flag
O1 C2 1.4526(12) yes
O1 C15 1.3446(13) yes
O2 C9 1.4125(12) yes
O2 H2 0.883(16) no
O3 C10 1.2151(13) yes
O4 C15 1.2011(16) yes
C1 C2 1.5415(15) yes
C1 C5 1.5396(15) yes
C1 C13 1.5335(15) yes
C1 C14 1.5293(16) yes
C2 C3 1.5455(13) yes
C2 H21 0.986 no
C3 C4 1.5623(13) yes
C3 C8 1.5517(13) yes
C3 H31 0.999 no
C4 C5 1.5368(14) yes
C4 C11 1.5500(14) yes
C4 H41 0.998 no
C5 H51 0.968 no
C5 H52 0.991 no
C6 C7 1.3293(14) yes
C6 C11 1.5162(14) yes
C6 H61 0.960 no
C7 C8 1.5175(13) yes
C7 H71 0.965 no
C8 C9 1.5493(13) yes
C8 C12 1.5276(13) yes
C9 C10 1.5374(13) yes
C9 H91 0.973 no
C10 C11 1.5085(14) yes
C11 H111 0.997 no
C12 H121 0.984 no
C12 H122 0.980 no
C12 H123 0.974 no
C13 H131 0.994 no
C13 H132 1.001 no
C13 H133 1.001 no
C14 H141 0.989 no
C14 H142 0.965 no
C14 H143 0.989 no
C15 C16 1.4939(16) yes
C16 H161 0.985 no
C16 H162 0.979 no
C16 H163 0.960 no

loop_
_geom_contact_atom_site_label_1
_geom_contact_atom_site_label_2
_geom_contact_distance
_geom_contact_site_symmetry_2
_geom_contact_publ_flag
O1 C6 3.3032(12) . no
O1 C7 2.7498(12) . no
O1 C12 3.2891(13) . no
O2 O3 2.8047(11) 2_556 no
O2 O3 2.8284(11) . no
O2 C6 3.3408(12) 1_655 no
O2 C13 3.3323(14) 1_545 no
O3 C6 3.4023(13) 2_556 no
O4 C16 3.4069(18) 3_656 no
O4 C7 3.3662(15) 3_656 no
C12 C15 3.5715(16) . no
C14 C15 3.4614(17) . no

loop_
_geom_hbond_atom_site_label_D
_geom_hbond_atom_site_label_H
_geom_hbond_atom_site_label_A
_geom_hbond_site_symmetry_A
_geom_hbond_angle_DHA
_geom_hbond_distance_DH
_geom_hbond_distance_HA
_geom_hbond_distance_DA
_geom_hbond_publ_flag
O2 H2 O3 2_556 164.2(15) 0.883(16) 1.944(16) 2.8047(15) yes

loop_
_geom_torsion_atom_site_label_1
_geom_torsion_atom_site_label_2
_geom_torsion_atom_site_label_3
_geom_torsion_atom_site_label_4
_geom_torsion
_geom_torsion_publ_flag
C15 O1 C2 C1 -120.13(10) no
C15 O1 C2 C3 126.46(10) no
C2 O1 C15 O4 -6.01(17) no
C2 O1 C15 C16 175.21(9) no
C5 C1 C2 O1 -76.34(9) no
C5 C1 C2 C3 41.03(10) no
C13 C1 C2 O1 166.74(8) no
C13 C1 C2 C3 -75.89(10) no
C14 C1 C2 O1 44.99(12) no
C14 C1 C2 C3 162.36(9) no
C2 C1 C5 C4 -42.05(10) no
C13 C1 C5 C4 73.14(11) no
C14 C1 C5 C4 -163.89(9) no
O1 C2 C3 C4 90.69(9) no
O1 C2 C3 C8 -33.70(12) no
C1 C2 C3 C4 -24.89(10) no
C1 C2 C3 C8 -149.28(9) no
C2 C3 C4 C5 -1.16(10) no
C2 C3 C4 C11 -125.70(9) no
C8 C3 C4 C5 127.57(8) no
C8 C3 C4 C11 3.03(11) no
C2 C3 C8 C7 68.12(10) no
C2 C3 C8 C9 -179.38(8) no
C2 C3 C8 C12 -59.01(11) no
C4 C3 C8 C7 -53.68(10) no
C4 C3 C8 C9 58.82(10) no
C4 C3 C8 C12 179.19(8) no
C3 C4 C5 C1 26.89(10) no
C11 C4 C5 C1 147.95(9) no
C3 C4 C11 C6 49.94(11) no
C3 C4 C11 C10 -60.01(10) no
C5 C4 C11 C6 -68.54(11) no
C5 C4 C11 C10 -178.49(9) no
C11 C6 C7 C8 0.77(13) no
C7 C6 C11 C4 -55.13(12) no
C7 C6 C11 C10 58.48(11) no
C6 C7 C8 C3 54.45(11) no
C6 C7 C8 C9 -57.27(11) no
C6 C7 C8 C12 -179.77(9) no
C3 C8 C9 O2 173.11(7) no
C3 C8 C9 C10 -65.89(9) no
C7 C8 C9 O2 -72.46(9) no
C7 C8 C9 C10 48.54(10) no
C12 C8 C9 O2 52.10(10) no
C12 C8 C9 C10 173.10(8) no
O2 C9 C10 O3 -46.40(13) no
O2 C9 C10 C11 130.00(9) no
C8 C9 C10 O3 -167.18(9) no
C8 C9 C10 C11 9.22(11) no
O3 C10 C11 C4 -130.00(11) no
O3 C10 C11 C6 114.30(11) no
C9 C10 C11 C4 53.80(11) no
C9 C10 C11 C6 -61.91(10) no
